data_7715589
loop_
_publ_author_name
'M&#x105;czka, Miros&#x142;aw'
'Sobczak, Szymon'
'Ptak, Maciej'
'Sm&#xf3;&#x142;ka, Szymon'
'Fedoruk, Katarzyna'
'Dyba&#x142;a, Filip'
'Herman, Artur P.'
'Paraguassu, Waldeci'
'Zar&#x119;ba, Jan K'
'Kudrawiec, Robert'
'Sieradzki, Adam'
'Katrusiak, Andrzej'

_publ_section_title
;
 Revisiting a (001)-oriented layered lead chloride templated by
 1,2,4-triazolium: structural phase transitions, lattice dynamics and
 broadband photoluminescence.
;
_journal_issue 16
_journal_name_full 'Dalton transactions (Cambridge, England : 2003)'
_journal_page_first 6906
_journal_page_last 6919
_journal_paper_doi 10.1039/d4dt00406j
_journal_volume 53
_journal_year 2024
_chemical_formula_moiety 'Cl4 Pb, 2(C2 H4 N3)'
_chemical_formula_sum 'C4 H8 Cl4 N6 Pb'
_chemical_formula_weight 489.15
_chemical_name_systematic Tz2PbCl4
_space_group_crystal_system monoclinic
_space_group_IT_number 14
_space_group_name_Hall '-P 2ybc'
_space_group_name_H-M_alt 'P 1 21/c 1'
_atom_sites_solution_hydrogens geom
_audit_creation_date 2023-12-15
_audit_creation_method
;
Olex2 1.5
(compiled 2023.08.24 svn.re1ec1418 for OlexSys, GUI svn.r6817)
;
_audit_update_record
;
2024-03-04 deposited with the CCDC.	2024-03-21 downloaded from the CCDC.
;
_cell_angle_alpha 90
_cell_angle_beta 90.020(5)
_cell_angle_gamma 90
_cell_formula_units_Z 4
_cell_length_a 21.4212(18)
_cell_length_b 8.2997(3)
_cell_length_c 7.4042(3)
_cell_measurement_reflns_used 5562
_cell_measurement_temperature 180.01(10)
_cell_measurement_theta_max 28.6500
_cell_measurement_theta_min 2.5300
_cell_volume 1316.39(13)
_computing_cell_refinement 'CrysAlisPro 1.171.42.49 (Rigaku OD, 2022)'
_computing_data_collection 'CrysAlisPro 1.171.42.49 (Rigaku OD, 2022)'
_computing_data_reduction 'CrysAlisPro 1.171.42.49 (Rigaku OD, 2022)'
_computing_molecular_graphics 'Olex2 1.5 (Dolomanov et al., 2009)'
_computing_publication_material 'Olex2 1.5 (Dolomanov et al., 2009)'
_computing_structure_refinement 'SHELXL 2019/2 (Sheldrick, 2015)'
_computing_structure_solution 'SHELXD  (Sheldrick, 2008)'
_diffrn_ambient_temperature 180.15
_diffrn_detector_area_resol_mean 8.0772
_diffrn_detector_type Eos
_diffrn_measured_fraction_theta_full 0.992
_diffrn_measured_fraction_theta_max 0.894
_diffrn_measurement_device 'four-circle diffractometer'
_diffrn_measurement_device_type 'Xcalibur, Eos'
_diffrn_measurement_method '\w scans'
_diffrn_radiation_type MoK\a
_diffrn_radiation_wavelength 0.71073
_diffrn_reflns_av_R_equivalents 0.0380
_diffrn_reflns_av_unetI/netI 0.0314
_diffrn_reflns_Laue_measured_fraction_full 0.992
_diffrn_reflns_Laue_measured_fraction_max 0.894
_diffrn_reflns_limit_h_max 26
_diffrn_reflns_limit_h_min -28
_diffrn_reflns_limit_k_max 10
_diffrn_reflns_limit_k_min -11
_diffrn_reflns_limit_l_max 9
_diffrn_reflns_limit_l_min -10
_diffrn_reflns_number 14257
_diffrn_reflns_point_group_measured_fraction_full 0.992
_diffrn_reflns_point_group_measured_fraction_max 0.894
_diffrn_reflns_theta_full 25.000
_diffrn_reflns_theta_max 28.972
_diffrn_reflns_theta_min 2.632
_exptl_absorpt_coefficient_mu 13.607
_exptl_absorpt_correction_T_max 0.778
_exptl_absorpt_correction_T_min 0.495
_exptl_absorpt_correction_type analytical
_exptl_absorpt_process_details
;
CrysAlisPro 1.171.42.49 (Rigaku Oxford Diffraction, 2022)
Analytical numeric absorption correction using a multifaceted crystal
model based on expressions derived by R.C. Clark & J.S. Reid.
(Clark, R. C. & Reid, J. S. (1995). Acta Cryst. A51, 887-897)
Empirical absorption correction using spherical harmonics,
implemented in SCALE3 ABSPACK scaling algorithm.
;
_exptl_crystal_colour colourless
_exptl_crystal_colour_primary colourless
_exptl_crystal_density_diffrn 2.468
_exptl_crystal_description block
_exptl_crystal_F_000 896
_exptl_crystal_size_max 0.50
_exptl_crystal_size_mid 0.15
_exptl_crystal_size_min 0.12
_refine_diff_density_max 1.712
_refine_diff_density_min -4.308
_refine_diff_density_rms 0.209
_refine_ls_extinction_coef 0.0082(4)
_refine_ls_extinction_expression Fc^*^=kFc[1+0.001xFc^2^\l^3^/sin(2\q)]^-1/4^
_refine_ls_extinction_method 'SHELXL-2019/2 (Sheldrick 2019)'
_refine_ls_goodness_of_fit_ref 1.192
_refine_ls_hydrogen_treatment constr
_refine_ls_matrix_type full
_refine_ls_number_parameters 137
_refine_ls_number_reflns 3113
_refine_ls_number_restraints 61
_refine_ls_restrained_S_all 1.188
_refine_ls_R_factor_all 0.0640
_refine_ls_R_factor_gt 0.0484
_refine_ls_shift/su_max 0.000
_refine_ls_shift/su_mean 0.000
_refine_ls_structure_factor_coef Fsqd
_refine_ls_weighting_details 'w=1/[\s^2^(Fo^2^)+(0.0356P)^2^+11.7192P] where P=(Fo^2^+2Fc^2^)/3'
_refine_ls_weighting_scheme calc
_refine_ls_wR_factor_gt 0.1039
_refine_ls_wR_factor_ref 0.1126
_reflns_Friedel_coverage 0.000
_reflns_number_gt 2487
_reflns_number_total 3117
_reflns_threshold_expression 'I > 2\s(I)'
_cod_data_source_file d4dt00406j2.cif
_cod_data_source_block triag2pbcl4_iv_180_00
_cod_depositor_comments 'Adding full bibliography for 7715584--7715597.cif.'
_cod_database_code 7715589
_shelx_shelxl_version_number 2018/3
_shelx_space_group_comment
;
The symmetry employed for this shelxl refinement is uniquely defined
by the following loop, which should always be used as a source of
symmetry information in preference to the above space-group names.
They are only intended as comments.
;
_shelx_estimated_absorpt_t_max 0.292
_shelx_estimated_absorpt_t_min 0.049
_olex2_refinement_description
;
1. Fixed Uiso
 At 1.2 times of:
  All C(H) groups, All N(H) groups
2. Restrained distances
 N3A-N2A \\sim N3B-N2B
 with sigma of 0.02
 N3B-C2B \\sim N3A-C2A
 with sigma of 0.02
 N2A-C1A \\sim N2B-C1B
 with sigma of 0.02
 N1B-C1B \\sim N1A-C1A
 with sigma of 0.02
 N1B-C2B \\sim N1A-C2A
 with sigma of 0.02
3. Rigid body (RIGU) restrains
 Cl2, Pb1, Cl1, Cl4, Cl3
 with sigma for 1-2 distances of 0.004 and sigma for 1-3 distances of 0.004
 N3B, N2B, C1B, C2B, N1B
 with sigma for 1-2 distances of 0.004 and sigma for 1-3 distances of 0.004
 N2B, C1B, N1B, N3B, C2B
 with sigma for 1-2 distances of 0.004 and sigma for 1-3 distances of 0.004
4.a Aromatic/amide H refined with riding coordinates:
 N2A(H2A), N1B(H1B), N1A(H1A), N2B(H2B), C1A(H1AA), C1B(H1BA), C2A(H2AA),
 C2B(H2BA)
;
_olex2_submission_special_instructions 'No special instructions were received'
_oxdiff_exptl_absorpt_empirical_details
;
Empirical correction (ABSPACK) includes:
- Absorption correction using spherical harmonics
- Frame scaling
;

loop_
_space_group_symop_operation_xyz
'x, y, z'
'-x, y+1/2, -z+1/2'
'-x, -y, -z'
'x, -y-1/2, z-1/2'

loop_
_atom_site_label
_atom_site_type_symbol
_atom_site_fract_x
_atom_site_fract_y
_atom_site_fract_z
_atom_site_U_iso_or_equiv
_atom_site_adp_type
_atom_site_occupancy
_atom_site_site_symmetry_order
_atom_site_calc_flag
_atom_site_refinement_flags_posn
_atom_site_refinement_flags_adp
_atom_site_refinement_flags_occupancy
_atom_site_disorder_assembly
_atom_site_disorder_group
Pb1 Pb 0.25000(2) 0.49363(3) 0.36343(4) 0.03763(18) Uani 1 1 d . . . . .
Cl1 Cl 0.24984(16) 0.7640(3) 0.1389(3) 0.0573(8) Uani 1 1 d . . . . .
Cl2 Cl 0.24996(18) 0.1873(3) 0.5431(3) 0.0610(8) Uani 1 1 d . . . . .
Cl4 Cl 0.38285(16) 0.4863(3) 0.3596(5) 0.0598(8) Uani 1 1 d . . . . .
Cl3 Cl 0.11690(16) 0.4864(3) 0.3595(5) 0.0598(8) Uani 1 1 d . . . . .
N2A N 0.3958(5) 0.3948(9) 0.8530(13) 0.053(2) Uani 1 1 d D . . . .
H2A H 0.377242 0.302022 0.873642 0.064 Uiso 1 1 calc R U . . .
N1B N 0.0889(5) 0.6439(9) 0.8301(12) 0.054(2) Uani 1 1 d D . . . .
H1B H 0.094170 0.748985 0.832592 0.064 Uiso 1 1 calc R U . . .
N1A N 0.4109(5) 0.6439(9) 0.8300(12) 0.055(3) Uani 1 1 d D . . . .
H1A H 0.405629 0.749039 0.831349 0.066 Uiso 1 1 calc R U . . .
N2B N 0.1046(4) 0.3954(9) 0.8543(13) 0.052(2) Uani 1 1 d D . . . .
H2B H 0.123380 0.303082 0.875934 0.062 Uiso 1 1 calc R U . . .
C1A C 0.3686(6) 0.5345(12) 0.8711(16) 0.056(3) Uani 1 1 d D . . . .
H1AA H 0.326629 0.553541 0.906771 0.067 Uiso 1 1 calc R U . . .
C1B C 0.1312(6) 0.5353(11) 0.8691(16) 0.055(2) Uani 1 1 d D . . . .
H1BA H 0.173362 0.555264 0.902104 0.066 Uiso 1 1 calc R U . . .
N3A N 0.4557(5) 0.4092(10) 0.7989(16) 0.066(3) Uani 1 1 d D . . . .
N3B N 0.0444(5) 0.4096(9) 0.8014(14) 0.059(2) Uani 1 1 d D . . . .
C2A C 0.4640(6) 0.5646(11) 0.7852(19) 0.066(4) Uani 1 1 d D . . . .
H2AA H 0.501768 0.614959 0.749004 0.079 Uiso 1 1 calc R U . . .
C2B C 0.0356(6) 0.5654(11) 0.7851(18) 0.061(3) Uani 1 1 d D . . . .
H2BA H -0.002120 0.615413 0.747765 0.073 Uiso 1 1 calc R U . . .

loop_
_atom_site_aniso_label
_atom_site_aniso_U_11
_atom_site_aniso_U_22
_atom_site_aniso_U_33
_atom_site_aniso_U_23
_atom_site_aniso_U_13
_atom_site_aniso_U_12
Pb1 0.0882(3) 0.01170(19) 0.01296(19) -0.00029(9) 0.00047(15) 0.00004(15)
Cl1 0.127(3) 0.0233(10) 0.0214(10) 0.0092(8) 0.0002(13) -0.0009(12)
Cl2 0.127(3) 0.0257(11) 0.0300(12) 0.0143(9) 0.0007(13) 0.0005(14)
Cl4 0.086(2) 0.0155(10) 0.078(2) 0.0005(10) -0.0104(15) -0.0024(11)
Cl3 0.084(2) 0.0165(10) 0.079(2) -0.0002(10) 0.0132(15) 0.0027(11)
N2A 0.076(7) 0.020(4) 0.064(6) 0.007(4) -0.006(5) 0.003(4)
N1B 0.082(5) 0.019(3) 0.060(5) 0.003(3) 0.024(4) -0.003(3)
N1A 0.090(8) 0.018(4) 0.057(6) 0.002(3) -0.020(5) 0.006(4)
N2B 0.066(5) 0.023(3) 0.066(6) 0.004(3) 0.019(4) 0.000(3)
C1A 0.083(9) 0.035(5) 0.050(7) 0.003(5) -0.002(6) 0.016(5)
C1B 0.080(6) 0.026(4) 0.058(6) 0.004(4) 0.012(4) -0.007(3)
N3A 0.071(7) 0.024(4) 0.104(9) -0.001(5) -0.035(6) 0.004(4)
N3B 0.068(5) 0.021(4) 0.088(7) 0.000(3) 0.029(4) -0.002(3)
C2A 0.070(8) 0.022(5) 0.105(10) 0.007(5) -0.032(7) -0.003(5)
C2B 0.070(6) 0.024(4) 0.088(8) 0.004(4) 0.024(5) -0.003(3)

loop_
_atom_type_symbol
_atom_type_description
_atom_type_scat_dispersion_real
_atom_type_scat_dispersion_imag
_atom_type_scat_source
C C 0.0033 0.0016 'International Tables Vol C Tables 4.2.6.8 and 6.1.1.4'
H H 0.0000 0.0000 'International Tables Vol C Tables 4.2.6.8 and 6.1.1.4'
Cl Cl 0.1484 0.1585 'International Tables Vol C Tables 4.2.6.8 and 6.1.1.4'
N N 0.0061 0.0033 'International Tables Vol C Tables 4.2.6.8 and 6.1.1.4'
Pb Pb -3.3944 10.1111 'International Tables Vol C Tables 4.2.6.8 and 6.1.1.4'

loop_
_exptl_crystal_face_index_h
_exptl_crystal_face_index_k
_exptl_crystal_face_index_l
_exptl_crystal_face_perp_dist
1 7 -8 0.0869
0 7 8 0.0832
-1 1 10 0.0738
-1 -12 1 0.4117
1 0 -10 0.0824
-2 12 -1 0.1383
-30 1 0 0.0656
30 0 0 0.0459

loop_
_geom_angle_atom_site_label_1
_geom_angle_atom_site_label_2
_geom_angle_atom_site_label_3
_geom_angle
_geom_angle_site_symmetry_1
_geom_angle_site_symmetry_3
_geom_angle_publ_flag
Cl1 Pb1 Cl1 81.930(9) . 4_576 ?
Cl1 Pb1 Cl2 85.81(7) . 4_565 ?
Cl1 Pb1 Cl2 171.09(7) . . ?
Cl1 Pb1 Cl2 106.98(7) 4_576 . ?
Cl1 Pb1 Cl4 90.70(9) . . ?
Cl1 Pb1 Cl3 90.57(9) . . ?
Cl2 Pb1 Cl1 167.74(7) 4_565 4_576 ?
Cl2 Pb1 Cl2 85.28(2) 4_565 . ?
Cl2 Pb1 Cl4 88.87(10) 4_565 . ?
Cl2 Pb1 Cl3 88.86(10) 4_565 . ?
Cl4 Pb1 Cl1 91.34(9) . 4_576 ?
Cl4 Pb1 Cl2 89.20(9) . . ?
Cl4 Pb1 Cl3 177.31(7) . . ?
Cl3 Pb1 Cl1 91.18(9) . 4_576 ?
Cl3 Pb1 Cl2 89.17(9) . . ?
Pb1 Cl1 Pb1 171.13(9) . 4_575 ?
Pb1 Cl2 Pb1 149.96(10) 4_566 . ?
C1A N2A H2A 123.9 . . ?
C1A N2A N3A 112.1(9) . . ?
N3A N2A H2A 123.9 . . ?
C1B N1B H1B 126.1 . . ?
C1B N1B C2B 107.8(9) . . ?
C2B N1B H1B 126.1 . . ?
C1A N1A H1A 126.3 . . ?
C1A N1A C2A 107.4(9) . . ?
C2A N1A H1A 126.3 . . ?
C1B N2B H2B 124.3 . . ?
C1B N2B N3B 111.4(9) . . ?
N3B N2B H2B 124.3 . . ?
N2A C1A N1A 106.3(11) . . ?
N2A C1A H1AA 126.8 . . ?
N1A C1A H1AA 126.8 . . ?
N1B C1B H1BA 126.5 . . ?
N2B C1B N1B 107.1(11) . . ?
N2B C1B H1BA 126.5 . . ?
C2A N3A N2A 103.8(9) . . ?
C2B N3B N2B 104.4(9) . . ?
N1A C2A H2AA 124.8 . . ?
N3A C2A N1A 110.3(10) . . ?
N3A C2A H2AA 124.8 . . ?
N1B C2B H2BA 125.3 . . ?
N3B C2B N1B 109.3(10) . . ?
N3B C2B H2BA 125.3 . . ?

loop_
_geom_bond_atom_site_label_1
_geom_bond_atom_site_label_2
_geom_bond_distance
_geom_bond_site_symmetry_2
_geom_bond_publ_flag
Pb1 Cl1 2.793(2) . ?
Pb1 Cl1 2.8648(19) 4_576 ?
Pb1 Cl2 2.807(2) 4_565 ?
Pb1 Cl2 2.870(2) . ?
Pb1 Cl4 2.847(4) . ?
Pb1 Cl3 2.852(3) . ?
N2A H2A 0.8800 . ?
N2A C1A 1.304(12) . ?
N2A N3A 1.351(12) . ?
N1B H1B 0.8800 . ?
N1B C1B 1.309(13) . ?
N1B C2B 1.355(13) . ?
N1A H1A 0.8800 . ?
N1A C1A 1.319(13) . ?
N1A C2A 1.355(13) . ?
N2B H2B 0.8800 . ?
N2B C1B 1.298(12) . ?
N2B N3B 1.354(12) . ?
C1A H1AA 0.9500 . ?
C1B H1BA 0.9500 . ?
N3A C2A 1.306(12) . ?
N3B C2B 1.313(12) . ?
C2A H2AA 0.9500 . ?
C2B H2BA 0.9500 . ?

loop_
_geom_torsion_atom_site_label_1
_geom_torsion_atom_site_label_2
_geom_torsion_atom_site_label_3
_geom_torsion_atom_site_label_4
_geom_torsion
_geom_torsion_site_symmetry_1
_geom_torsion_site_symmetry_2
_geom_torsion_site_symmetry_3
_geom_torsion_site_symmetry_4
_geom_torsion_publ_flag
N2A N3A C2A N1A 0.2(13) . . . . ?
N2B N3B C2B N1B -1.0(12) . . . . ?
C1A N2A N3A C2A 0.2(13) . . . . ?
C1A N1A C2A N3A -0.5(14) . . . . ?
C1B N1B C2B N3B 1.8(13) . . . . ?
C1B N2B N3B C2B -0.1(12) . . . . ?
N3A N2A C1A N1A -0.5(13) . . . . ?
N3B N2B C1B N1B 1.3(13) . . . . ?
C2A N1A C1A N2A 0.6(13) . . . . ?
C2B N1B C1B N2B -1.8(13) . . . . ?
